data_4071400
loop_
_publ_author_name
'Brunner, Henri'
'Muschiol, Manfred'
'Tsuno, Takashi'
'Takahashi, Takemoto'
'Zabel, Manfred'

_publ_section_title
;
 Pyramidal Stability of Chiral-at-Metal Half-Sandwich 16-Electron
 Fragments [CpRu(P&#x2212;P&#x2032;)]
;
_journal_issue 14
_journal_name_full Organometallics
_journal_page_first 3514
_journal_paper_doi 10.1021/om800148r
_journal_volume 27
_journal_year 2008
_chemical_absolute_configuration ad
_chemical_compound_source 'see text'
_chemical_formula_moiety 'C36 H33 Br P2 Ru'
_chemical_formula_structural 'C36 H33 Br P2 Ru'
_chemical_formula_sum 'C36 H33 Br P2 Ru'
_chemical_formula_weight 708.53
_chemical_name_systematic ?
_space_group_IT_number 19
_symmetry_cell_setting orthorhombic
_symmetry_Int_Tables_number 19
_symmetry_space_group_name_Hall 'P 2ac 2ab'
_symmetry_space_group_name_H-M 'P 21 21 21'
_atom_sites_solution_hydrogens geom
_atom_sites_solution_primary direct
_atom_sites_solution_secondary difmap
_cell_angle_alpha 90
_cell_angle_beta 90
_cell_angle_gamma 90
_cell_formula_units_Z 4
_cell_length_a 12.45942(10)
_cell_length_b 15.52669(14)
_cell_length_c 15.69572(14)
_cell_measurement_reflns_used 35084
_cell_measurement_temperature 150
_cell_measurement_theta_max 62.8450
_cell_measurement_theta_min 2.8073
_cell_volume 3036.39(5)
_computing_cell_refinement
;
CrysAlis RED, Oxford Diffraction Ltd.,
Version 1.171.30.3 (release 12-05-2006 CrysAlis171 .NET)
;
_computing_data_collection
;
CrysAlis CCD, Oxford Diffraction Ltd.,
Version 1.171.30.3 (release 12-05-2006 CrysAlis171 .NET)
;
_computing_data_reduction
;
CrysAlis RED, Oxford Diffraction Ltd.,
Version 1.171.30.3 (release 12-05-2006 CrysAlis171 .NET)
;
_computing_molecular_graphics 'PLATON (Spek, 1990)'
_computing_publication_material 'PLATON (Spek, 2003)'
_computing_structure_refinement 'SHELXL-97 (Sheldrick, 1997)'
_computing_structure_solution 'SIR-97 (Altomare, 1993)'
_diffrn_ambient_temperature 150
_diffrn_detector_area_resol_mean 10.5431
_diffrn_measured_fraction_theta_full 0.994
_diffrn_measured_fraction_theta_max 0.994
_diffrn_measurement_details
;
  1 omega  -79.00  -24.00   1.0000    1.0000
omega____ theta____ kappa____ phi______ omega'___ theta'___ frames
    -       -1.3492  -75.0000  120.0000    0.0000    0.0000 55

  2 omega  -29.00   22.00   1.0000    1.0000
omega____ theta____ kappa____ phi______ omega'___ theta'___ frames
    -       -1.3492   45.0000  240.0000    0.0000    0.0000 51

  3 omega  -79.00  -24.00   1.0000    1.0000
omega____ theta____ kappa____ phi______ omega'___ theta'___ frames
    -       -1.3492  -75.0000    0.0000    0.0000    0.0000 55

  4 omega   23.00   74.00   1.0000    1.0000
omega____ theta____ kappa____ phi______ omega'___ theta'___ frames
    -       -1.3492   45.0000  240.0000    0.0000    0.0000 51

  5 omega   27.00   78.00   1.0000    1.0000
omega____ theta____ kappa____ phi______ omega'___ theta'___ frames
    -        3.0060   45.0000  120.0000    0.0000    0.0000 51

  6 omega  -39.00    5.00   1.0000    1.0000
omega____ theta____ kappa____ phi______ omega'___ theta'___ frames
    -        3.0060   98.0000  149.0000    0.0000    0.0000 44

  7 omega   26.00   81.00   1.0000    1.0000
omega____ theta____ kappa____ phi______ omega'___ theta'___ frames
    -        3.0060   75.0000  120.0000    0.0000    0.0000 55

  8 omega   26.00   81.00   1.0000    1.0000
omega____ theta____ kappa____ phi______ omega'___ theta'___ frames
    -        3.0060   75.0000    0.0000    0.0000    0.0000 55

  9 phi   -180.00 -120.00   1.0000    1.0000
omega____ theta____ kappa____ phi______ omega'___ theta'___ frames
  40.0000    3.0060    0.0000     -        0.0000    0.0000 60

 10 omega   25.00   77.00   1.0000    1.0000
omega____ theta____ kappa____ phi______ omega'___ theta'___ frames
    -        3.0060   59.0000   43.0000    0.0000    0.0000 52

 11 omega   25.00   79.00   1.0000    1.0000
omega____ theta____ kappa____ phi______ omega'___ theta'___ frames
    -        3.0060   70.0000   55.0000    0.0000    0.0000 54

 12 omega -106.00  -51.00   1.0000    2.0000
omega____ theta____ kappa____ phi______ omega'___ theta'___ frames
    -      -84.2355  -75.0000  120.0000    0.0000    0.0000 55

 13 omega -106.00  -53.00   1.0000    2.0000
omega____ theta____ kappa____ phi______ omega'___ theta'___ frames
    -      -84.2355  -63.0000  140.0000    0.0000    0.0000 53

 14 omega -108.00  -57.00   1.0000    2.0000
omega____ theta____ kappa____ phi______ omega'___ theta'___ frames
    -      -84.2355  -43.0000  333.0000    0.0000    0.0000 51

 15 omega -159.00 -108.00   1.0000    2.0000
omega____ theta____ kappa____ phi______ omega'___ theta'___ frames
    -      -84.2355  -47.0000   62.0000    0.0000    0.0000 51

 16 omega -106.00  -55.00   1.0000    2.0000
omega____ theta____ kappa____ phi______ omega'___ theta'___ frames
    -      -84.2355  -57.0000   14.0000    0.0000    0.0000 51

 17 omega -107.00  -56.00   1.0000    2.0000
omega____ theta____ kappa____ phi______ omega'___ theta'___ frames
    -      -84.2355  -47.0000   41.0000    0.0000    0.0000 51

 18 omega  -62.00   -8.00   1.0000    2.0000
omega____ theta____ kappa____ phi______ omega'___ theta'___ frames
    -      -84.2355   70.0000   75.0000    0.0000    0.0000 54

 19 omega -108.00  -57.00   1.0000    2.0000
omega____ theta____ kappa____ phi______ omega'___ theta'___ frames
    -      -84.2355  -43.0000  147.0000    0.0000    0.0000 51

 20 omega -100.00  -35.00   1.0000    2.0000
omega____ theta____ kappa____ phi______ omega'___ theta'___ frames
    -      -84.2355  -18.0000  169.0000    0.0000    0.0000 65

 21 omega -107.00  -56.00   1.0000    2.0000
omega____ theta____ kappa____ phi______ omega'___ theta'___ frames
    -      -84.2355  -47.0000   62.0000    0.0000    0.0000 51

 22 omega  -62.00  -10.00   1.0000    2.0000
omega____ theta____ kappa____ phi______ omega'___ theta'___ frames
    -      -84.2355   59.0000  -82.0000    0.0000    0.0000 52

 23 omega -118.00  -62.00   1.0000    2.0000
omega____ theta____ kappa____ phi______ omega'___ theta'___ frames
    -      -84.2355   75.0000  240.0000    0.0000    0.0000 56

 24 omega -106.00  -53.00   1.0000    2.0000
omega____ theta____ kappa____ phi______ omega'___ theta'___ frames
    -      -84.2355  -63.0000  157.0000    0.0000    0.0000 53

 25 omega -159.00 -108.00   1.0000    2.0000
omega____ theta____ kappa____ phi______ omega'___ theta'___ frames
    -      -84.2355  -45.0000  240.0000    0.0000    0.0000 51

 26 omega -106.00  -53.00   1.0000    2.0000
omega____ theta____ kappa____ phi______ omega'___ theta'___ frames
    -      -84.2355  -63.0000  126.0000    0.0000    0.0000 53

 27 omega -159.00 -108.00   1.0000    2.0000
omega____ theta____ kappa____ phi______ omega'___ theta'___ frames
    -      -84.2355  -43.0000  147.0000    0.0000    0.0000 51

 28 omega -118.00  -65.00   1.0000    2.0000
omega____ theta____ kappa____ phi______ omega'___ theta'___ frames
    -      -84.2355  118.0000  258.0000    0.0000    0.0000 53

 29 omega   57.00  108.00   1.0000    2.0000
omega____ theta____ kappa____ phi______ omega'___ theta'___ frames
    -       85.8923   53.0000   55.0000    0.0000    0.0000 51

 30 omega    8.00   63.00   1.0000    2.0000
omega____ theta____ kappa____ phi______ omega'___ theta'___ frames
    -       85.8923  -75.0000  240.0000    0.0000    0.0000 55

 31 omega   55.00  108.00   1.0000    2.0000
omega____ theta____ kappa____ phi______ omega'___ theta'___ frames
    -       85.8923   63.0000  117.0000    0.0000    0.0000 53

 32 omega    3.00   44.00   1.0000    2.0000
omega____ theta____ kappa____ phi______ omega'___ theta'___ frames
    -       85.8923  -98.0000 -137.0000    0.0000    0.0000 41

 33 phi     60.00  120.00   1.0000    2.0000
omega____ theta____ kappa____ phi______ omega'___ theta'___ frames
  40.0000   85.8923    0.0000     -        0.0000    0.0000 60

 34 omega   54.00  108.00   1.0000    2.0000
omega____ theta____ kappa____ phi______ omega'___ theta'___ frames
    -       85.8923   70.0000   55.0000    0.0000    0.0000 54

 35 omega   64.00  119.00   1.0000    2.0000
omega____ theta____ kappa____ phi______ omega'___ theta'___ frames
    -       85.8923  -75.0000  240.0000    0.0000    0.0000 55

 36 omega   54.00  108.00   1.0000    2.0000
omega____ theta____ kappa____ phi______ omega'___ theta'___ frames
    -       85.8923   70.0000   75.0000    0.0000    0.0000 54

 37 omega   55.00  108.00   1.0000    2.0000
omega____ theta____ kappa____ phi______ omega'___ theta'___ frames
    -       85.8923   66.0000  151.0000    0.0000    0.0000 53

 38 omega   45.00   86.00   1.0000    2.0000
omega____ theta____ kappa____ phi______ omega'___ theta'___ frames
    -       85.8923  -98.0000 -137.0000    0.0000    0.0000 41

 39 omega   54.00  107.00   1.0000    2.0000
omega____ theta____ kappa____ phi______ omega'___ theta'___ frames
    -       85.8923   67.0000   99.0000    0.0000    0.0000 53

 40 omega   45.00   86.00   1.0000    2.0000
omega____ theta____ kappa____ phi______ omega'___ theta'___ frames
    -       85.8923  -98.0000 -149.0000    0.0000    0.0000 41

 41 omega    3.00   44.00   1.0000    2.0000
omega____ theta____ kappa____ phi______ omega'___ theta'___ frames
    -       85.8923  -98.0000   30.0000    0.0000    0.0000 41

 42 omega   52.00  108.00   1.0000    2.0000
omega____ theta____ kappa____ phi______ omega'___ theta'___ frames
    -       85.8923   77.0000   47.0000    0.0000    0.0000 56

 43 omega   54.00  108.00   1.0000    2.0000
omega____ theta____ kappa____ phi______ omega'___ theta'___ frames
    -       85.8923   69.0000   86.0000    0.0000    0.0000 54

 44 omega   54.00  108.00   1.0000    2.0000
omega____ theta____ kappa____ phi______ omega'___ theta'___ frames
    -       85.8923   70.0000   77.0000    0.0000    0.0000 54

 45 omega   53.00  108.00   1.0000    2.0000
omega____ theta____ kappa____ phi______ omega'___ theta'___ frames
    -       85.8923   75.0000  120.0000    0.0000    0.0000 55

 46 omega  109.00  160.00   1.0000    2.0000
omega____ theta____ kappa____ phi______ omega'___ theta'___ frames
    -       85.8923   53.0000   55.0000    0.0000    0.0000 51

 47 omega  108.00  162.00   1.0000    2.0000
omega____ theta____ kappa____ phi______ omega'___ theta'___ frames
    -       85.8923   70.0000   77.0000    0.0000    0.0000 54

;
_diffrn_measurement_device_type 'Oxford Diffraction Gemini Ultra'
_diffrn_measurement_method omega-scan
_diffrn_radiation_monochromator graphite
_diffrn_radiation_probe x-ray
_diffrn_radiation_source 'Enhance (Cu) X-ray Source'
_diffrn_radiation_type 'Cu K\a'
_diffrn_radiation_wavelength 1.5418
_diffrn_reflns_av_R_equivalents 0.0289
_diffrn_reflns_av_sigmaI/netI 0.0133
_diffrn_reflns_limit_h_max 14
_diffrn_reflns_limit_h_min -14
_diffrn_reflns_limit_k_max 17
_diffrn_reflns_limit_k_min -17
_diffrn_reflns_limit_l_max 18
_diffrn_reflns_limit_l_min -17
_diffrn_reflns_number 43053
_diffrn_reflns_reduction_process
;
;
_diffrn_reflns_theta_full 63.11
_diffrn_reflns_theta_max 63.11
_diffrn_reflns_theta_min 4.00
_diffrn_standards_decay_% 0
_diffrn_standards_interval_count 0
_diffrn_standards_interval_time 0
_diffrn_standards_number 0
_exptl_absorpt_coefficient_mu 6.892
_exptl_absorpt_correction_T_max 1.14583
_exptl_absorpt_correction_T_min 0.63065
_exptl_absorpt_correction_type multi-scan
_exptl_absorpt_process_details
;
CrysAlis RED, Oxford Diffraction Ltd.,
Version 1.171.30.3 (release 12-05-2006 CrysAlis171 .NET)
Empirical absorption correction using spherical harmonics,
 implemented in SCALE3 ABSPACK scaling algorithm.
;
_exptl_crystal_colour 'yellow to orange'
_exptl_crystal_density_diffrn 1.550
_exptl_crystal_density_method 'Not Measured'
_exptl_crystal_description prism
_exptl_crystal_F_000 1432
_exptl_crystal_size_max 0.229
_exptl_crystal_size_mid 0.213
_exptl_crystal_size_min 0.147
_refine_diff_density_max 0.606
_refine_diff_density_min -0.320
_refine_diff_density_rms 0.057
_refine_ls_abs_structure_details 'Flack H.D. (1983), Acta Cryst. A39, 876-881'
_refine_ls_abs_structure_Flack -0.028(6)
_refine_ls_extinction_method none
_refine_ls_goodness_of_fit_ref 1.046
_refine_ls_hydrogen_treatment constr
_refine_ls_matrix_type full
_refine_ls_number_parameters 361
_refine_ls_number_reflns 4873
_refine_ls_number_restraints 0
_refine_ls_restrained_S_all 1.046
_refine_ls_R_factor_all 0.0208
_refine_ls_R_factor_gt 0.0203
_refine_ls_shift/su_max 0.001
_refine_ls_shift/su_mean 0.000
_refine_ls_structure_factor_coef Fsqd
_refine_ls_weighting_details 'calc w=1/[\s^2^(Fo^2^)+(0.0357P)^2^+1.2435P] where P=(Fo^2^+2Fc^2^)/3'
_refine_ls_weighting_scheme calc
_refine_ls_wR_factor_gt 0.0526
_refine_ls_wR_factor_ref 0.0528
_reflns_number_gt 4736
_reflns_number_total 4873
_reflns_threshold_expression I>2\s(I)
_cod_data_source_file om800148r-file003.cif
_cod_data_source_block norrubr
_cod_depositor_comments
;
The following automatic conversions were performed:

'_symmetry_cell_setting' value 'Orthorhombic' changed to
'orthorhombic' according to
/home/saulius/struct/CIF-dictionaries/cif_core.dic dictionary named
'cif_core.dic' version 2.4.1 from 2010-06-29.

Automatic conversion script
Id: cif_fix_values 1715 2011-07-08 13:25:40Z adriana 
;
_cod_database_code 4071400

loop_
_symmetry_equiv_pos_site_id
_symmetry_equiv_pos_as_xyz
1 x,y,z
2 1/2-x,-y,1/2+z
3 1/2+x,1/2-y,-z
4 -x,1/2+y,1/2-z

loop_
_atom_site_aniso_label
_atom_site_aniso_U_11
_atom_site_aniso_U_22
_atom_site_aniso_U_33
_atom_site_aniso_U_23
_atom_site_aniso_U_13
_atom_site_aniso_U_12
Ru1 0.0205(1) 0.0197(1) 0.0300(1) -0.0026(1) -0.0009(1) -0.0009(1)
Br1 0.0290(2) 0.0226(2) 0.0312(1) -0.0042(1) 0.0046(1) -0.0017(1)
P1 0.0201(3) 0.0210(3) 0.0308(4) -0.0015(3) -0.0004(3) -0.0008(3)
P2 0.0206(3) 0.0236(4) 0.0353(4) -0.0082(3) 0.0045(3) -0.0026(3)
C1 0.0383(18) 0.0366(19) 0.067(2) 0.0104(18) -0.0166(19) 0.0023(15)
C2 0.0452(19) 0.0264(16) 0.0459(18) 0.0022(15) -0.0048(17) 0.0085(14)
C3 0.0423(18) 0.0187(14) 0.0486(18) 0.0054(12) -0.0038(17) -0.0040(13)
C4 0.056(2) 0.0270(16) 0.0455(19) 0.0102(14) 0.0115(17) 0.0013(15)
C5 0.089(3) 0.0234(16) 0.0382(18) 0.0030(14) -0.017(2) 0.0028(17)
C6 0.0242(14) 0.0239(15) 0.0298(15) -0.0003(12) 0.0016(13) -0.0025(11)
C7 0.0245(15) 0.0282(16) 0.0332(15) -0.0002(13) -0.0009(13) -0.0045(13)
C8 0.0350(17) 0.0264(16) 0.0395(17) -0.0058(13) 0.0004(14) -0.0024(14)
C9 0.0387(17) 0.0305(16) 0.0303(16) -0.0020(13) -0.0033(13) -0.0108(15)
C10 0.0318(17) 0.0405(19) 0.0330(17) 0.0064(14) -0.0091(15) -0.0058(14)
C11 0.0278(15) 0.0299(17) 0.0369(16) 0.0011(13) -0.0030(13) -0.0036(13)
C12 0.0213(14) 0.0291(15) 0.0319(16) -0.0020(13) -0.0024(13) 0.0007(12)
C13 0.0296(16) 0.0321(16) 0.0334(16) -0.0015(13) -0.0003(14) 0.0003(13)
C14 0.0248(15) 0.054(2) 0.0370(17) -0.0028(16) 0.0030(14) -0.0061(14)
C15 0.0257(16) 0.058(2) 0.0468(19) -0.0105(18) 0.0007(16) 0.0118(15)
C16 0.0385(18) 0.0351(17) 0.055(2) -0.0025(17) -0.0042(18) 0.0139(14)
C17 0.0313(17) 0.0306(17) 0.048(2) 0.0007(14) 0.0010(15) 0.0043(14)
C18 0.0254(13) 0.0266(14) 0.0300(14) -0.0039(11) 0.0042(14) -0.0017(13)
C19 0.0417(19) 0.046(2) 0.0345(17) 0.0089(15) 0.0020(14) 0.0016(15)
C20 0.120(5) 0.068(3) 0.031(2) 0.0052(19) 0.006(3) -0.014(3)
C21 0.093(4) 0.082(3) 0.053(3) -0.001(2) 0.006(3) -0.037(3)
C22 0.0393(18) 0.043(2) 0.0346(17) -0.0035(15) 0.0117(15) -0.0066(15)
C23 0.177(6) 0.040(2) 0.0272(17) 0.0007(15) -0.002(3) -0.028(3)
C24 0.0306(16) 0.0243(15) 0.0338(16) -0.0052(13) 0.0043(14) -0.0053(12)
C25 0.0190(13) 0.0266(15) 0.055(2) -0.0150(16) 0.0040(14) 0.0014(12)
C26 0.0290(17) 0.057(2) 0.055(2) -0.0248(18) 0.0122(16) -0.0165(16)
C27 0.0300(18) 0.066(3) 0.077(3) -0.043(2) 0.0111(19) -0.0120(18)
C28 0.035(2) 0.041(2) 0.116(4) -0.037(3) -0.009(2) -0.0025(18)
C29 0.043(2) 0.035(2) 0.112(4) -0.005(2) -0.002(2) -0.0122(17)
C30 0.0365(18) 0.0366(19) 0.068(2) -0.0032(18) 0.0038(18) -0.0106(15)
C31 0.0255(14) 0.0257(15) 0.0364(15) -0.0054(14) 0.0019(12) 0.0059(13)
C32 0.0278(17) 0.0375(19) 0.068(2) -0.0205(18) -0.0047(17) 0.0028(15)
C33 0.0381(19) 0.0343(18) 0.052(2) -0.0165(15) -0.0035(16) 0.0077(14)
C34 0.0281(16) 0.0339(18) 0.052(2) -0.0082(15) 0.0020(15) 0.0103(14)
C35 0.0303(18) 0.048(2) 0.066(2) -0.0146(17) -0.0084(17) 0.0109(15)
C36 0.0342(16) 0.0411(19) 0.051(2) -0.0203(17) -0.0069(15) 0.0058(15)

loop_
_atom_site_label
_atom_site_type_symbol
_atom_site_thermal_displace_type
_atom_site_fract_x
_atom_site_fract_y
_atom_site_fract_z
_atom_site_occupancy
_atom_site_U_iso_or_equiv
_atom_site_calc_flag
_atom_site_refinement_flags
Ru1 Ru Uani 0.02568(2) 0.00566(1) 0.27838(1) 1.000 0.0234(1) . .
Br1 Br Uani -0.01307(2) 0.15352(2) 0.34628(2) 1.000 0.0276(1) . .
P1 P Uani -0.09627(6) 0.04827(5) 0.17687(5) 1.000 0.0240(2) . .
P2 P Uani 0.15427(6) 0.06396(5) 0.19063(5) 1.000 0.0265(2) . .
C1 C Uani 0.1313(3) -0.0842(2) 0.3485(3) 1.000 0.0473(11) . .
C2 C Uani 0.0803(3) -0.12748(19) 0.2790(2) 1.000 0.0392(10) . .
C3 C Uani -0.0300(3) -0.12652(18) 0.2937(2) 1.000 0.0365(10) . .
C4 C Uani -0.0507(3) -0.0824(2) 0.3711(2) 1.000 0.0428(11) . .
C5 C Uani 0.0501(4) -0.0563(2) 0.4033(2) 1.000 0.0502(13) . .
C6 C Uani -0.1463(2) -0.02980(18) 0.09931(18) 1.000 0.0260(8) . .
C7 C Uani -0.0855(2) -0.10238(19) 0.07999(19) 1.000 0.0286(9) . .
C8 C Uani -0.1178(3) -0.1587(2) 0.0166(2) 1.000 0.0336(10) . .
C9 C Uani -0.2131(3) -0.1442(2) -0.0274(2) 1.000 0.0332(9) . .
C10 C Uani -0.2756(3) -0.0726(2) -0.0072(2) 1.000 0.0351(10) . .
C11 C Uani -0.2420(2) -0.0155(2) 0.05481(19) 1.000 0.0315(9) . .
C12 C Uani -0.2206(2) 0.09908(19) 0.21155(19) 1.000 0.0274(9) . .
C13 C Uani -0.2923(2) 0.0501(2) 0.2585(2) 1.000 0.0317(9) . .
C14 C Uani -0.3887(2) 0.0838(2) 0.2860(2) 1.000 0.0386(10) . .
C15 C Uani -0.4136(3) 0.1686(2) 0.2684(2) 1.000 0.0435(11) . .
C16 C Uani -0.3418(3) 0.2192(2) 0.2231(3) 1.000 0.0429(11) . .
C17 C Uani -0.2460(3) 0.1848(2) 0.1956(2) 1.000 0.0366(10) . .
C18 C Uani -0.0259(2) 0.12906(17) 0.11110(17) 1.000 0.0273(8) . .
C19 C Uani -0.0577(3) 0.1662(2) 0.0219(2) 1.000 0.0407(11) . .
C20 C Uani -0.0432(5) 0.1014(3) -0.0436(3) 1.000 0.073(2) . .
C21 C Uani 0.0486(5) 0.0852(4) -0.0568(3) 1.000 0.0760(19) . .
C22 C Uani 0.1165(3) 0.1322(2) 0.0042(2) 1.000 0.0390(11) . .
C23 C Uani 0.0520(5) 0.2212(2) 0.0076(2) 1.000 0.081(2) . .
C24 C Uani 0.0842(2) 0.08738(19) 0.09085(19) 1.000 0.0296(9) . .
C25 C Uani 0.2272(2) 0.1589(2) 0.2283(2) 1.000 0.0335(9) . .
C26 C Uani 0.2500(3) 0.1635(3) 0.3149(2) 1.000 0.0470(11) . .
C27 C Uani 0.3048(3) 0.2335(3) 0.3485(3) 1.000 0.0577(15) . .
C28 C Uani 0.3355(3) 0.2990(3) 0.2952(4) 1.000 0.0640(16) . .
C29 C Uani 0.3144(3) 0.2950(3) 0.2118(4) 1.000 0.0633(16) . .
C30 C Uani 0.2609(3) 0.2241(2) 0.1765(3) 1.000 0.0470(11) . .
C31 C Uani 0.2649(2) -0.0047(2) 0.15197(19) 1.000 0.0292(8) . .
C32 C Uani 0.2442(3) -0.0723(2) 0.0973(3) 1.000 0.0444(11) . .
C33 C Uani 0.3265(3) -0.1212(2) 0.0627(2) 1.000 0.0415(11) . .
C34 C Uani 0.4295(3) -0.1036(2) 0.0834(2) 1.000 0.0380(10) . .
C35 C Uani 0.4529(3) -0.0359(2) 0.1366(2) 1.000 0.0481(11) . .
C36 C Uani 0.3708(2) 0.0130(2) 0.1706(2) 1.000 0.0421(11) . .
H1A H Uiso 0.20630 -0.07590 0.35590 1.000 0.0570 calc R
H2A H Uiso 0.11530 -0.15250 0.23120 1.000 0.0470 calc R
H3A H Uiso -0.08290 -0.15140 0.25780 1.000 0.0440 calc R
H4A H Uiso -0.11890 -0.07240 0.39630 1.000 0.0510 calc R
H5A H Uiso 0.06090 -0.02460 0.45430 1.000 0.0600 calc R
H7A H Uiso -0.02110 -0.11340 0.11060 1.000 0.0340 calc R
H8A H Uiso -0.07480 -0.20740 0.00300 1.000 0.0400 calc R
H9A H Uiso -0.23550 -0.18290 -0.07080 1.000 0.0400 calc R
H10A H Uiso -0.34140 -0.06310 -0.03620 1.000 0.0420 calc R
H11A H Uiso -0.28420 0.03390 0.06730 1.000 0.0380 calc R
H13A H Uiso -0.27480 -0.00790 0.27190 1.000 0.0380 calc R
H14A H Uiso -0.43770 0.04890 0.31690 1.000 0.0460 calc R
H15A H Uiso -0.47980 0.19220 0.28730 1.000 0.0520 calc R
H16A H Uiso -0.35880 0.27760 0.21110 1.000 0.0510 calc R
H17A H Uiso -0.19660 0.22010 0.16540 1.000 0.0440 calc R
H18 H Uiso -0.01130 0.17960 0.14890 1.000 0.0330 calc R
H19 H Uiso -0.12630 0.19960 0.01950 1.000 0.0490 calc R
H20A H Uiso -0.10100 0.07460 -0.07280 1.000 0.0880 calc R
H21A H Uiso 0.07410 0.04770 -0.10010 1.000 0.0910 calc R
H22 H Uiso 0.19480 0.13560 -0.00910 1.000 0.0470 calc R
H23A H Uiso 0.05360 0.25400 -0.04650 1.000 0.0980 calc R
H23B H Uiso 0.07150 0.25830 0.05650 1.000 0.0980 calc R
H24 H Uiso 0.06280 0.02850 0.07140 1.000 0.0350 calc R
H26A H Uiso 0.22780 0.11810 0.35160 1.000 0.0560 calc R
H27A H Uiso 0.32080 0.23610 0.40760 1.000 0.0690 calc R
H28A H Uiso 0.37210 0.34760 0.31770 1.000 0.0770 calc R
H29A H Uiso 0.33610 0.34100 0.17580 1.000 0.0760 calc R
H30A H Uiso 0.24810 0.22140 0.11680 1.000 0.0570 calc R
H32A H Uiso 0.17200 -0.08570 0.08320 1.000 0.0530 calc R
H33A H Uiso 0.31050 -0.16690 0.02450 1.000 0.0500 calc R
H34A H Uiso 0.48580 -0.13820 0.06100 1.000 0.0460 calc R
H35A H Uiso 0.52550 -0.02280 0.15010 1.000 0.0570 calc R
H36A H Uiso 0.38760 0.05960 0.20750 1.000 0.0510 calc R

loop_
_atom_type_symbol
_atom_type_description
_atom_type_scat_dispersion_real
_atom_type_scat_dispersion_imag
_atom_type_scat_source
Ru Ru 0.0552 3.2960 'International Tables Vol C Tables 4.2.6.8 and 6.1.1.4'
P P 0.2955 0.4335 'International Tables Vol C Tables 4.2.6.8 and 6.1.1.4'
Br Br -0.6763 1.2805 'International Tables Vol C Tables 4.2.6.8 and 6.1.1.4'
H H 0.0000 0.0000 'International Tables Vol C Tables 4.2.6.8 and 6.1.1.4'
C C 0.0181 0.0091 'International Tables Vol C Tables 4.2.6.8 and 6.1.1.4'

loop_
_geom_angle_atom_site_label_1
_geom_angle_atom_site_label_2
_geom_angle_atom_site_label_3
_geom_angle
_geom_angle_publ_flag
Br1 Ru1 P1 84.63(2) yes
Br1 Ru1 P2 91.58(2) yes
Br1 Ru1 C1 117.90(11) yes
Br1 Ru1 C2 154.56(8) yes
Br1 Ru1 C3 137.20(9) yes
Br1 Ru1 C4 101.42(8) yes
Br1 Ru1 C5 92.69(8) yes
P1 Ru1 P2 86.10(3) yes
P1 Ru1 C1 156.90(10) yes
P1 Ru1 C2 118.89(9) yes
P1 Ru1 C3 97.88(9) yes
P1 Ru1 C4 110.46(10) yes
P1 Ru1 C5 146.41(13) yes
P2 Ru1 C1 97.58(11) yes
P2 Ru1 C2 99.13(9) yes
P2 Ru1 C3 131.20(9) yes
P2 Ru1 C4 159.64(9) yes
P2 Ru1 C5 127.48(13) yes
C1 Ru1 C2 38.04(13) yes
C1 Ru1 C3 62.64(13) yes
C1 Ru1 C4 62.52(14) yes
C1 Ru1 C5 36.88(16) yes
C2 Ru1 C3 37.32(14) yes
C2 Ru1 C4 62.90(12) yes
C2 Ru1 C5 62.52(12) yes
C3 Ru1 C4 37.67(12) yes
C3 Ru1 C5 62.29(12) yes
C4 Ru1 C5 37.32(15) yes
Ru1 P1 C6 119.75(9) yes
Ru1 P1 C12 118.66(10) yes
Ru1 P1 C18 105.62(9) yes
C6 P1 C12 101.32(13) yes
C6 P1 C18 103.90(13) yes
C12 P1 C18 106.06(13) yes
Ru1 P2 C24 104.99(9) yes
Ru1 P2 C25 118.02(10) yes
Ru1 P2 C31 119.36(10) yes
C24 P2 C25 110.70(14) yes
C24 P2 C31 100.94(13) yes
C25 P2 C31 101.58(13) yes
Ru1 C1 C2 69.7(2) yes
Ru1 C1 C5 71.3(2) yes
C2 C1 C5 107.1(3) no
Ru1 C2 C1 72.30(18) yes
Ru1 C2 C3 71.47(18) yes
C1 C2 C3 107.9(3) no
Ru1 C3 C2 71.21(18) yes
Ru1 C3 C4 72.40(17) yes
C2 C3 C4 109.0(3) no
Ru1 C4 C3 69.93(18) yes
Ru1 C4 C5 71.08(19) yes
C3 C4 C5 106.5(3) no
Ru1 C5 C1 71.8(2) yes
Ru1 C5 C4 71.61(19) yes
C1 C5 C4 109.6(3) no
P1 C6 C7 119.8(2) yes
P1 C6 C11 121.2(2) yes
C7 C6 C11 118.9(3) no
C6 C7 C8 120.7(3) no
C7 C8 C9 120.2(3) no
C8 C9 C10 119.5(3) no
C9 C10 C11 120.2(3) no
C6 C11 C10 120.5(3) no
P1 C12 C13 118.0(2) yes
P1 C12 C17 123.7(2) yes
C13 C12 C17 118.3(3) no
C12 C13 C14 121.3(3) no
C13 C14 C15 119.7(3) no
C14 C15 C16 119.9(3) no
C15 C16 C17 120.0(3) no
C12 C17 C16 120.8(3) no
P1 C18 C19 129.1(2) yes
P1 C18 C24 104.56(18) yes
C19 C18 C24 101.2(2) no
C18 C19 C20 110.3(3) no
C18 C19 C23 96.0(2) no
C20 C19 C23 99.3(3) no
C19 C20 C21 113.0(5) no
C20 C21 C22 109.6(5) no
C21 C22 C23 99.3(4) no
C21 C22 C24 101.3(3) no
C23 C22 C24 102.9(3) no
C19 C23 C22 88.5(2) no
P2 C24 C18 109.26(19) yes
P2 C24 C22 134.7(2) yes
C18 C24 C22 102.6(2) no
P2 C25 C26 117.3(3) yes
P2 C25 C30 123.9(3) yes
C26 C25 C30 118.8(3) no
C25 C26 C27 120.8(4) no
C26 C27 C28 119.1(4) no
C27 C28 C29 120.5(4) no
C28 C29 C30 121.2(5) no
C25 C30 C29 119.6(4) no
P2 C31 C32 120.3(2) yes
P2 C31 C36 122.0(2) yes
C32 C31 C36 117.5(3) no
C31 C32 C33 121.5(3) no
C32 C33 C34 119.8(3) no
C33 C34 C35 120.2(3) no
C34 C35 C36 119.9(3) no
C31 C36 C35 121.1(3) no
Ru1 C1 H1A 124.00 no
C2 C1 H1A 126.00 no
C5 C1 H1A 127.00 no
Ru1 C2 H2A 122.00 no
C1 C2 H2A 126.00 no
C3 C2 H2A 126.00 no
Ru1 C3 H3A 123.00 no
C2 C3 H3A 126.00 no
C4 C3 H3A 125.00 no
Ru1 C4 H4A 124.00 no
C3 C4 H4A 127.00 no
C5 C4 H4A 127.00 no
Ru1 C5 H5A 123.00 no
C1 C5 H5A 125.00 no
C4 C5 H5A 125.00 no
C6 C7 H7A 120.00 no
C8 C7 H7A 120.00 no
C7 C8 H8A 120.00 no
C9 C8 H8A 120.00 no
C8 C9 H9A 120.00 no
C10 C9 H9A 120.00 no
C9 C10 H10A 120.00 no
C11 C10 H10A 120.00 no
C6 C11 H11A 120.00 no
C10 C11 H11A 120.00 no
C12 C13 H13A 119.00 no
C14 C13 H13A 119.00 no
C13 C14 H14A 120.00 no
C15 C14 H14A 120.00 no
C14 C15 H15A 120.00 no
C16 C15 H15A 120.00 no
C15 C16 H16A 120.00 no
C17 C16 H16A 120.00 no
C12 C17 H17A 120.00 no
C16 C17 H17A 120.00 no
P1 C18 H18 107.00 no
C19 C18 H18 107.00 no
C24 C18 H18 107.00 no
C18 C19 H19 116.00 no
C20 C19 H19 116.00 no
C23 C19 H19 116.00 no
C19 C20 H20A 123.00 no
C21 C20 H20A 124.00 no
C20 C21 H21A 125.00 no
C22 C21 H21A 125.00 no
C21 C22 H22 117.00 no
C23 C22 H22 117.00 no
C24 C22 H22 117.00 no
C19 C23 H23A 114.00 no
C19 C23 H23B 114.00 no
C22 C23 H23A 114.00 no
C22 C23 H23B 114.00 no
H23A C23 H23B 111.00 no
P2 C24 H24 102.00 no
C18 C24 H24 102.00 no
C22 C24 H24 102.00 no
C25 C26 H26A 120.00 no
C27 C26 H26A 120.00 no
C26 C27 H27A 121.00 no
C28 C27 H27A 120.00 no
C27 C28 H28A 120.00 no
C29 C28 H28A 120.00 no
C28 C29 H29A 119.00 no
C30 C29 H29A 119.00 no
C25 C30 H30A 120.00 no
C29 C30 H30A 120.00 no
C31 C32 H32A 119.00 no
C33 C32 H32A 119.00 no
C32 C33 H33A 120.00 no
C34 C33 H33A 120.00 no
C33 C34 H34A 120.00 no
C35 C34 H34A 120.00 no
C34 C35 H35A 120.00 no
C36 C35 H35A 120.00 no
C31 C36 H36A 119.00 no
C35 C36 H36A 119.00 no

loop_
_geom_bond_atom_site_label_1
_geom_bond_atom_site_label_2
_geom_bond_distance
_geom_bond_publ_flag
Ru1 Br1 2.5766(3) yes
Ru1 P1 2.2989(8) yes
Ru1 P2 2.2986(8) yes
Ru1 C1 2.211(4) yes
Ru1 C2 2.176(3) yes
Ru1 C3 2.180(3) yes
Ru1 C4 2.212(3) yes
Ru1 C5 2.205(3) yes
P1 C6 1.828(3) yes
P1 C12 1.822(3) yes
P1 C18 1.846(3) yes
P2 C24 1.830(3) yes
P2 C25 1.830(3) yes
P2 C31 1.845(3) yes
C1 C2 1.430(5) no
C1 C5 1.397(6) no
C2 C3 1.394(5) no
C3 C4 1.418(4) no
C4 C5 1.413(6) no
C6 C7 1.391(4) no
C6 C11 1.400(4) no
C7 C8 1.384(4) no
C8 C9 1.392(5) no
C9 C10 1.394(5) no
C10 C11 1.382(4) no
C12 C13 1.385(4) no
C12 C17 1.391(4) no
C13 C14 1.379(4) no
C14 C15 1.381(4) no
C15 C16 1.387(5) no
C16 C17 1.377(5) no
C18 C19 1.565(4) no
C18 C24 1.550(4) no
C19 C20 1.450(6) no
C19 C23 1.627(7) no
C20 C21 1.189(9) no
C21 C22 1.471(7) no
C22 C23 1.600(5) no
C22 C24 1.580(4) no
C25 C26 1.391(4) no
C25 C30 1.365(5) no
C26 C27 1.388(6) no
C27 C28 1.371(7) no
C28 C29 1.337(9) no
C29 C30 1.401(6) no
C31 C32 1.380(5) no
C31 C36 1.379(4) no
C32 C33 1.387(5) no
C33 C34 1.352(5) no
C34 C35 1.374(4) no
C35 C36 1.381(4) no
C1 H1A 0.9500 no
C2 H2A 0.9500 no
C3 H3A 0.9500 no
C4 H4A 0.9500 no
C5 H5A 0.9500 no
C7 H7A 0.9500 no
C8 H8A 0.9500 no
C9 H9A 0.9500 no
C10 H10A 0.9500 no
C11 H11A 0.9500 no
C13 H13A 0.9500 no
C14 H14A 0.9500 no
C15 H15A 0.9500 no
C16 H16A 0.9500 no
C17 H17A 0.9500 no
C18 H18 1.0000 no
C19 H19 1.0000 no
C20 H20A 0.9500 no
C21 H21A 0.9500 no
C22 H22 1.0000 no
C23 H23A 0.9900 no
C23 H23B 0.9900 no
C24 H24 1.0000 no
C26 H26A 0.9500 no
C27 H27A 0.9500 no
C28 H28A 0.9500 no
C29 H29A 0.9500 no
C30 H30A 0.9500 no
C32 H32A 0.9500 no
C33 H33A 0.9500 no
C34 H34A 0.9500 no
C35 H35A 0.9500 no
C36 H36A 0.9500 no

loop_
_geom_contact_atom_site_label_1
_geom_contact_atom_site_label_2
_geom_contact_distance
_geom_contact_site_symmetry_2
_geom_contact_publ_flag
Ru1 H7A 3.2700 . no
Ru1 H26A 3.2700 . no
Br1 P1 3.2887(8) . no
Br1 P2 3.4999(8) . no
Br1 C4 3.714(3) . no
Br1 C5 3.469(3) . no
Br1 C12 3.446(3) . no
Br1 C18 3.714(3) . no
Br1 C25 3.521(3) . no
Br1 C26 3.318(4) . no
Br1 C10 3.715(3) 2_455 no
Br1 H18 3.1200 . no
Br1 H26A 3.0500 . no
Br1 H10A 2.9400 2_455 no
P1 Br1 3.2887(8) . no
P1 P2 3.1385(11) . no
P1 C3 3.378(3) . no
P1 C24 2.692(3) . no
P2 Br1 3.4999(8) . no
P2 P1 3.1385(11) . no
P2 C1 3.393(4) . no
P2 C2 3.407(3) . no
P2 C18 2.760(3) . no
C1 P2 3.393(4) . no
C1 C3 2.283(5) . no
C1 C4 2.295(5) . no
C2 C4 2.290(5) . no
C2 C5 2.274(4) . no
C2 P2 3.407(3) . no
C2 C17 3.594(5) 4_545 no
C2 C31 3.592(4) . no
C3 C7 3.445(4) . no
C3 P1 3.378(3) . no
C3 C5 2.268(5) . no
C3 C1 2.283(5) . no
C4 C23 3.595(4) 4_545 no
C4 C2 2.290(5) . no
C4 Br1 3.714(3) . no
C4 C1 2.295(5) . no
C5 C3 2.268(5) . no
C5 Br1 3.469(3) . no
C5 C2 2.274(4) . no
C6 C20 3.291(6) . no
C7 C3 3.445(4) . no
C8 C27 3.566(5) 4_545 no
C9 C14 3.327(4) 2_454 no
C9 C15 3.593(5) 2_454 no
C9 C27 3.577(6) 4_545 no
C10 Br1 3.715(3) 2_454 no
C11 C20 3.437(6) . no
C11 C13 3.413(4) . no
C13 C11 3.413(4) . no
C14 C9 3.327(4) 2_455 no
C14 C35 3.584(4) 1_455 no
C15 C9 3.593(5) 2_455 no
C17 C2 3.594(5) 4_555 no
C20 C6 3.291(6) . no
C20 C29 3.564(7) 3_455 no
C20 C11 3.437(6) . no
C22 C30 3.548(5) . no
C23 C4 3.595(4) 4_555 no
C26 Br1 3.318(4) . no
C26 C36 3.586(5) . no
C27 C9 3.577(6) 4_555 no
C27 C8 3.566(5) 4_555 no
C29 C20 3.564(7) 3_555 no
C30 C36 3.553(4) . no
C30 C22 3.548(5) . no
C35 C14 3.584(4) 1_655 no
C36 C30 3.553(4) . no
C36 C26 3.586(5) . no
C1 H5A 2.0900 . no
C1 H2A 2.1300 . no
C2 H1A 2.1400 . no
C2 H3A 2.0900 . no
C2 H17A 2.9100 4_545 no
C2 H7A 2.9400 . no
C3 H2A 2.1000 . no
C3 H7A 2.8800 . no
C3 H23B 3.0000 4_545 no
C3 H4A 2.1300 . no
C4 H3A 2.1100 . no
C4 H10A 3.0000 2_455 no
C4 H5A 2.1100 . no
C4 H23B 2.7300 4_545 no
C5 H1A 2.1100 . no
C5 H4A 2.1200 . no
C6 H24 2.7900 . no
C7 H24 2.7500 . no
C7 H3A 2.8900 . no
C8 H33A 2.9200 3_445 no
C9 H27A 2.9600 4_545 no
C9 H33A 2.9500 3_445 no
C10 H4A 3.0200 2_454 no
C11 H20A 3.0100 . no
C12 H11A 2.6000 . no
C13 H35A 3.0500 1_455 no
C13 H11A 3.0100 . no
C14 H35A 2.9000 1_455 no
C14 H36A 3.0700 1_455 no
C16 H23A 3.0900 3_455 no
C17 H18 3.0200 . no
C18 H17A 2.6900 . no
C19 H17A 2.9600 . no
C20 H24 2.5100 . no
C20 H29A 2.7100 3_455 no
C22 H30A 2.7800 . no
C23 H30A 2.9800 . no
C24 H32A 2.9000 . no
C24 H30A 2.9400 . no
C25 H36A 2.5500 . no
C26 H36A 2.9000 . no
C27 H15A 2.9200 1_655 no
C28 H15A 2.8400 1_655 no
C29 H3A 3.0400 4_555 no
C30 H36A 3.0400 . no
C30 H23B 3.0700 . no
C32 H24 2.7800 . no
C32 H2A 2.9200 . no
C34 H28A 3.0200 4_645 no
C34 H5A 2.8400 2_554 no
C35 H28A 2.9200 4_645 no
C35 H5A 3.0200 2_554 no
H2A C32 2.9200 . no
H3A C7 2.8900 . no
H3A H7A 2.5100 . no
H3A C29 3.0400 4_545 no
H4A C10 3.0200 2_455 no
H4A H10A 2.4100 2_455 no
H5A C34 2.8400 2_555 no
H5A C35 3.0200 2_555 no
H7A Ru1 3.2700 . no
H7A C2 2.9400 . no
H7A C3 2.8800 . no
H7A H3A 2.5100 . no
H7A H24 2.5200 . no
H7A H32A 2.4800 . no
H8A H33A 2.4600 3_445 no
H9A H33A 2.5100 3_445 no
H10A Br1 2.9400 2_454 no
H10A C4 3.0000 2_454 no
H10A H4A 2.4100 2_454 no
H11A C12 2.6000 . no
H11A C13 3.0100 . no
H15A C27 2.9200 1_455 no
H15A C28 2.8400 1_455 no
H17A C18 2.6900 . no
H17A C19 2.9600 . no
H17A H18 2.4100 . no
H17A H19 2.4700 . no
H17A C2 2.9100 4_555 no
H18 Br1 3.1200 . no
H18 C17 3.0200 . no
H18 H17A 2.4100 . no
H18 H23B 2.1600 . no
H19 H17A 2.4700 . no
H20A C11 3.0100 . no
H20A H29A 2.2200 3_455 no
H22 H30A 2.4700 . no
H23A C16 3.0900 3_555 no
H23B C30 3.0700 . no
H23B H18 2.1600 . no
H23B H30A 2.4600 . no
H23B C3 3.0000 4_555 no
H23B C4 2.7300 4_555 no
H24 C6 2.7900 . no
H24 C7 2.7500 . no
H24 C20 2.5100 . no
H24 C32 2.7800 . no
H24 H7A 2.5200 . no
H24 H32A 2.2400 . no
H26A Ru1 3.2700 . no
H26A Br1 3.0500 . no
H27A C9 2.9600 4_555 no
H28A C34 3.0200 4_655 no
H28A C35 2.9200 4_655 no
H28A H35A 2.4400 4_655 no
H29A C20 2.7100 3_555 no
H29A H20A 2.2200 3_555 no
H30A C22 2.7800 . no
H30A C23 2.9800 . no
H30A C24 2.9400 . no
H30A H22 2.4700 . no
H30A H23B 2.4600 . no
H32A C24 2.9000 . no
H32A H7A 2.4800 . no
H32A H24 2.2400 . no
H33A C8 2.9200 3_545 no
H33A C9 2.9500 3_545 no
H33A H8A 2.4600 3_545 no
H33A H9A 2.5100 3_545 no
H35A C13 3.0500 1_655 no
H35A C14 2.9000 1_655 no
H35A H28A 2.4400 4_645 no
H36A C14 3.0700 1_655 no
H36A C25 2.5500 . no
H36A C26 2.9000 . no
H36A C30 3.0400 . no

loop_
_geom_torsion_atom_site_label_1
_geom_torsion_atom_site_label_2
_geom_torsion_atom_site_label_3
_geom_torsion_atom_site_label_4
_geom_torsion
_geom_torsion_publ_flag
Br1 Ru1 P1 C6 -169.18(10) no
P2 Ru1 P1 C6 98.87(10) no
C1 Ru1 P1 C6 -1.4(3) no
C2 Ru1 P1 C6 0.58(15) no
C3 Ru1 P1 C6 -32.21(14) no
C4 Ru1 P1 C6 -68.97(14) no
C5 Ru1 P1 C6 -82.41(18) no
Br1 Ru1 P1 C12 -44.43(11) no
P2 Ru1 P1 C12 -136.39(11) no
C1 Ru1 P1 C12 123.4(3) no
C2 Ru1 P1 C12 125.33(15) no
C3 Ru1 P1 C12 92.54(14) no
C4 Ru1 P1 C12 55.78(14) no
C5 Ru1 P1 C12 42.34(19) no
Br1 Ru1 P1 C18 74.27(9) no
P2 Ru1 P1 C18 -17.69(9) no
C1 Ru1 P1 C18 -117.9(3) no
C2 Ru1 P1 C18 -115.98(14) no
C3 Ru1 P1 C18 -148.77(13) no
C4 Ru1 P1 C18 174.48(12) no
C5 Ru1 P1 C18 161.03(17) no
Br1 Ru1 P2 C24 -94.78(10) no
P1 Ru1 P2 C24 -10.27(10) no
C1 Ru1 P2 C24 146.81(14) no
C2 Ru1 P2 C24 108.38(13) no
C3 Ru1 P2 C24 86.79(16) no
C4 Ru1 P2 C24 135.2(3) no
C5 Ru1 P2 C24 170.62(14) no
Br1 Ru1 P2 C25 29.07(11) no
P1 Ru1 P2 C25 113.58(11) no
C1 Ru1 P2 C25 -89.35(15) no
C2 Ru1 P2 C25 -127.78(14) no
C3 Ru1 P2 C25 -149.36(16) no
C4 Ru1 P2 C25 -101.0(3) no
C5 Ru1 P2 C25 -65.53(15) no
Br1 Ru1 P2 C31 153.14(11) no
P1 Ru1 P2 C31 -122.36(11) no
C1 Ru1 P2 C31 34.72(15) no
C2 Ru1 P2 C31 -3.71(14) no
C3 Ru1 P2 C31 -25.29(17) no
C4 Ru1 P2 C31 23.1(3) no
C5 Ru1 P2 C31 58.54(15) no
Br1 Ru1 C1 C2 169.00(17) no
P1 Ru1 C1 C2 2.7(4) no
P2 Ru1 C1 C2 -95.2(2) no
C3 Ru1 C1 C2 37.6(2) no
C4 Ru1 C1 C2 80.3(2) no
C5 Ru1 C1 C2 117.1(3) no
Br1 Ru1 C1 C5 51.9(2) no
P1 Ru1 C1 C5 -114.4(3) no
P2 Ru1 C1 C5 147.7(2) no
C2 Ru1 C1 C5 -117.1(3) no
C3 Ru1 C1 C5 -79.5(2) no
C4 Ru1 C1 C5 -36.8(2) no
C2 Ru1 C3 C4 118.0(3) no
C5 Ru1 C3 C4 37.8(2) no
C5 Ru1 C2 C3 79.5(2) no
C4 Ru1 C2 C1 -79.2(2) no
C5 Ru1 C2 C1 -37.0(2) no
Br1 Ru1 C4 C3 164.37(19) no
Br1 Ru1 C2 C1 -23.1(4) no
P1 Ru1 C2 C1 -178.78(19) no
P2 Ru1 C2 C1 90.7(2) no
C3 Ru1 C2 C1 -116.5(3) no
C3 Ru1 C4 C5 116.4(3) no
C4 Ru1 C3 C2 -118.0(3) no
Br1 Ru1 C2 C3 93.4(3) no
P1 Ru1 C2 C3 -62.25(19) no
P2 Ru1 C2 C3 -152.83(17) no
C1 Ru1 C2 C3 116.5(3) no
C4 Ru1 C2 C3 37.31(19) no
C1 Ru1 C3 C2 -38.4(2) no
C1 Ru1 C4 C3 -80.0(2) no
C5 Ru1 C3 C2 -80.2(2) no
Br1 Ru1 C5 C1 -135.9(2) no
Br1 Ru1 C3 C2 -140.87(16) no
P1 Ru1 C3 C2 128.53(17) no
P2 Ru1 C3 C2 36.8(2) no
C3 Ru1 C5 C4 -38.21(19) no
C2 Ru1 C4 C5 79.4(2) no
C2 Ru1 C4 C3 -37.0(2) no
Br1 Ru1 C3 C4 -22.9(3) no
P1 Ru1 C3 C4 -113.46(19) no
P2 Ru1 C3 C4 154.82(17) no
C1 Ru1 C3 C4 79.6(2) no
P2 Ru1 C4 C3 -66.9(3) no
P2 Ru1 C5 C1 -41.8(2) no
C2 Ru1 C5 C1 38.2(2) no
C5 Ru1 C4 C3 -116.4(3) no
Br1 Ru1 C4 C5 -79.27(19) no
P1 Ru1 C4 C5 -167.75(17) no
P1 Ru1 C4 C3 75.9(2) no
C1 Ru1 C4 C5 36.4(2) no
C1 Ru1 C5 C4 -118.7(3) no
C2 Ru1 C5 C4 -80.5(2) no
C3 Ru1 C5 C1 80.5(2) no
C4 Ru1 C5 C1 118.7(3) no
Br1 Ru1 C5 C4 105.40(18) no
P2 Ru1 C4 C5 49.4(3) no
P1 Ru1 C5 C1 139.8(2) no
P2 Ru1 C5 C4 -160.55(16) no
P1 Ru1 C5 C4 21.1(3) no
C18 P1 C12 C17 -5.5(3) no
C12 P1 C6 C11 27.3(3) no
C18 P1 C6 C11 -82.6(2) no
Ru1 P1 C12 C17 113.0(3) no
C6 P1 C18 C24 -79.45(19) no
C6 P1 C12 C17 -113.7(3) no
C12 P1 C18 C24 174.19(18) no
C18 P1 C12 C13 176.4(2) no
Ru1 P1 C18 C24 47.42(18) no
C6 P1 C12 C13 68.2(3) no
C12 P1 C18 C19 -67.8(3) no
Ru1 P1 C6 C11 159.9(2) no
C18 P1 C6 C7 93.4(2) no
C12 P1 C6 C7 -156.7(2) no
Ru1 P1 C6 C7 -24.0(3) no
Ru1 P1 C12 C13 -65.2(3) no
C6 P1 C18 C19 38.6(3) no
Ru1 P1 C18 C19 165.4(2) no
C31 P2 C25 C26 -97.0(3) no
C31 P2 C24 C18 168.22(19) no
Ru1 P2 C31 C32 66.1(3) no
C25 P2 C24 C18 -84.8(2) no
C25 P2 C31 C36 12.7(3) no
C24 P2 C31 C36 126.7(3) no
C24 P2 C25 C30 -24.3(3) no
C24 P2 C25 C26 156.4(2) no
C25 P2 C31 C32 -162.1(3) no
Ru1 P2 C25 C26 35.5(3) no
Ru1 P2 C24 C22 175.6(3) no
C24 P2 C31 C32 -48.1(3) no
C31 P2 C25 C30 82.3(3) no
Ru1 P2 C24 C18 43.6(2) no
Ru1 P2 C25 C30 -145.2(2) no
C31 P2 C24 C22 -59.7(3) no
Ru1 P2 C31 C36 -119.0(2) no
C25 P2 C24 C22 47.3(3) no
C2 C1 C5 C4 1.2(4) no
Ru1 C1 C5 C4 62.0(2) no
C5 C1 C2 C3 -1.2(4) no
C2 C1 C5 Ru1 -60.8(2) no
C5 C1 C2 Ru1 61.9(2) no
Ru1 C1 C2 C3 -63.0(2) no
C1 C2 C3 Ru1 63.6(2) no
Ru1 C2 C3 C4 -62.9(2) no
C1 C2 C3 C4 0.7(4) no
Ru1 C3 C4 C5 -62.1(2) no
C2 C3 C4 Ru1 62.2(2) no
C2 C3 C4 C5 0.1(3) no
Ru1 C4 C5 C1 -62.1(2) no
C3 C4 C5 C1 -0.8(4) no
C3 C4 C5 Ru1 61.4(2) no
P1 C6 C11 C10 176.2(2) no
P1 C6 C7 C8 -174.8(2) no
C11 C6 C7 C8 1.3(4) no
C7 C6 C11 C10 0.1(4) no
C6 C7 C8 C9 -1.4(5) no
C7 C8 C9 C10 0.1(5) no
C8 C9 C10 C11 1.4(5) no
C9 C10 C11 C6 -1.4(5) no
C13 C12 C17 C16 -2.4(5) no
P1 C12 C17 C16 179.6(3) no
P1 C12 C13 C14 -179.1(2) no
C17 C12 C13 C14 2.7(5) no
C12 C13 C14 C15 -1.6(5) no
C13 C14 C15 C16 0.2(5) no
C14 C15 C16 C17 0.2(6) no
C15 C16 C17 C12 1.0(6) no
C24 C18 C19 C23 -54.0(3) no
C24 C18 C19 C20 48.2(4) no
P1 C18 C19 C23 -173.5(2) no
P1 C18 C24 P2 -59.0(2) no
P1 C18 C24 C22 153.71(19) no
P1 C18 C19 C20 -71.2(4) no
C19 C18 C24 P2 165.28(19) no
C19 C18 C24 C22 18.0(3) no
C23 C19 C20 C21 30.4(5) no
C18 C19 C23 C22 65.5(2) no
C20 C19 C23 C22 -46.3(3) no
C18 C19 C20 C21 -69.6(5) no
C19 C20 C21 C22 4.8(6) no
C20 C21 C22 C24 66.6(5) no
C20 C21 C22 C23 -38.7(5) no
C23 C22 C24 P2 -109.0(3) no
C21 C22 C24 C18 -77.3(3) no
C21 C22 C24 P2 148.6(3) no
C21 C22 C23 C19 48.9(3) no
C23 C22 C24 C18 25.1(3) no
C24 C22 C23 C19 -55.1(3) no
P2 C25 C26 C27 -179.9(3) no
C26 C25 C30 C29 -2.0(5) no
C30 C25 C26 C27 0.8(5) no
P2 C25 C30 C29 178.7(3) no
C25 C26 C27 C28 0.7(6) no
C26 C27 C28 C29 -1.0(6) no
C27 C28 C29 C30 -0.2(6) no
C28 C29 C30 C25 1.7(6) no
P2 C31 C32 C33 175.5(3) no
C36 C31 C32 C33 0.5(5) no
P2 C31 C36 C35 -175.8(2) no
C32 C31 C36 C35 -0.8(5) no
C31 C32 C33 C34 0.9(6) no
C32 C33 C34 C35 -1.9(5) no
C33 C34 C35 C36 1.5(5) no
C34 C35 C36 C31 -0.2(5) no
